data_1544249
loop_
_publ_author_name
'Yu, Tao'
'Ou, Depei'
'Yang, Zhiyong'
'Huang, Qiuyi'
'Mao, Zhu'
'Chen, Junru'
'Zhang, Yi'
'Liu, Siwei'
'Xu, Jiarui'
'Bryce, Martin R.'
'Chi, Zhenguo'

_publ_section_title
;
 The HOF structures of nitrotetraphenylethene derivatives provide new
 insights into the nature of AIE and a way to design mechanoluminescent
 materials
;
_journal_issue 2
_journal_name_full 'Chem. Sci.'
_journal_page_first 1163
_journal_paper_doi 10.1039/C6SC03177C
_journal_volume 8
_journal_year 2017
_chemical_formula_sum 'C26 H18 N2 O4'
_chemical_formula_weight 422.42
_chemical_name_systematic
;
 ?
;
_space_group_crystal_system monoclinic
_space_group_IT_number 14
_space_group_name_Hall '-P 2ybc'
_space_group_name_H-M_alt 'P 1 21/c 1'
_symmetry_space_group_name_Hall '-P 2ybc'
_symmetry_space_group_name_H-M 'P 1 21/c 1'
_atom_sites_solution_hydrogens geom
_audit_creation_method SHELXL-2013
_audit_update_record
;
2016-02-03 deposited with the CCDC.
2016-10-05 downloaded from the CCDC.
;
_cell_angle_alpha 90
_cell_angle_beta 95.4899(16)
_cell_angle_gamma 90
_cell_formula_units_Z 4
_cell_length_a 10.52308(18)
_cell_length_b 8.79827(18)
_cell_length_c 22.9441(4)
_cell_measurement_reflns_used 4534
_cell_measurement_temperature 293(2)
_cell_measurement_theta_max 73.6980
_cell_measurement_theta_min 3.8530
_cell_volume 2114.53(7)
_computing_structure_refinement 'SHELXL-2013 (Sheldrick, 2013)'
_diffrn_ambient_temperature 293(2)
_diffrn_measured_fraction_theta_full 0.995
_diffrn_measured_fraction_theta_max 0.968
_diffrn_measurement_device_type 'SuperNova, Dual, Cu at zero, Atlas'
_diffrn_radiation_type CuK\a
_diffrn_radiation_wavelength 1.54184
_diffrn_reflns_av_R_equivalents 0.0148
_diffrn_reflns_av_unetI/netI 0.0175
_diffrn_reflns_Laue_measured_fraction_full 0.995
_diffrn_reflns_Laue_measured_fraction_max 0.968
_diffrn_reflns_limit_h_max 12
_diffrn_reflns_limit_h_min -12
_diffrn_reflns_limit_k_max 9
_diffrn_reflns_limit_k_min -10
_diffrn_reflns_limit_l_max 28
_diffrn_reflns_limit_l_min -22
_diffrn_reflns_number 7848
_diffrn_reflns_point_group_measured_fraction_full 0.995
_diffrn_reflns_point_group_measured_fraction_max 0.968
_diffrn_reflns_theta_full 67.684
_diffrn_reflns_theta_max 73.853
_diffrn_reflns_theta_min 3.871
_diffrn_source 'SuperNova (Cu) X-ray Source'
_exptl_absorpt_coefficient_mu 0.740
_exptl_crystal_colour yellow
_exptl_crystal_density_diffrn 1.327
_exptl_crystal_description block
_exptl_crystal_F_000 880
_refine_diff_density_max 0.245
_refine_diff_density_min -0.250
_refine_diff_density_rms 0.036
_refine_ls_extinction_method none
_refine_ls_goodness_of_fit_ref 1.063
_refine_ls_hydrogen_treatment constr
_refine_ls_matrix_type full
_refine_ls_number_parameters 289
_refine_ls_number_reflns 4139
_refine_ls_number_restraints 0
_refine_ls_restrained_S_all 1.063
_refine_ls_R_factor_all 0.0458
_refine_ls_R_factor_gt 0.0411
_refine_ls_shift/su_max 0.001
_refine_ls_shift/su_mean 0.000
_refine_ls_structure_factor_coef Fsqd
_refine_ls_weighting_details
;
 w=1/[\s^2^(Fo^2^)+(0.0606P)^2^+0.4502P]
 where P=(Fo^2^+2Fc^2^)/3
;
_refine_ls_weighting_scheme calc
_refine_ls_wR_factor_gt 0.1123
_refine_ls_wR_factor_ref 0.1161
_reflns_Friedel_coverage 0.000
_reflns_number_gt 3644
_reflns_number_total 4139
_reflns_threshold_expression 'I > 2\s(I)'
_cod_data_source_file c6sc03177c2.cif
_cod_data_source_block p4-2no2
_cod_depositor_comments 'Adding full bibliography for 1544247--1544249.cif.'
_cod_database_code 1544249
_shelx_space_group_comment
;
The symmetry employed for this shelxl refinement is uniquely defined
by the following loop, which should always be used as a source of
symmetry information in preference to the above space-group names.
They are only intended as comments.
;
_shelxl_version_number 2013-2

loop_
_space_group_symop_operation_xyz
'x, y, z'
'-x, y+1/2, -z+1/2'
'-x, -y, -z'
'x, -y-1/2, z-1/2'

loop_
_atom_site_label
_atom_site_type_symbol
_atom_site_fract_x
_atom_site_fract_y
_atom_site_fract_z
_atom_site_U_iso_or_equiv
_atom_site_adp_type
_atom_site_occupancy
_atom_site_site_symmetry_order
_atom_site_calc_flag
_atom_site_refinement_flags_posn
_atom_site_refinement_flags_adp
C2 C 0.14423(13) 0.54011(17) 0.37941(6) 0.0418(3) Uani 1 1 d . .
H2 H 0.1885 0.6145 0.3608 0.050 Uiso 1 1 calc R U
C8 C 0.34099(11) 0.39646(15) 0.30801(5) 0.0343(3) Uani 1 1 d . .
C1 C 0.19726(12) 0.39554(15) 0.38726(5) 0.0354(3) Uani 1 1 d . .
C9 C 0.23144(11) 0.42787(15) 0.26332(5) 0.0347(3) Uani 1 1 d . .
C7 C 0.32215(12) 0.36103(15) 0.36425(5) 0.0349(3) Uani 1 1 d . .
C5 C 0.01475(13) 0.32066(18) 0.43714(6) 0.0430(3) Uani 1 1 d . .
H5 H -0.0288 0.2482 0.4570 0.052 Uiso 1 1 calc R U
C21 C 0.46870(12) 0.40586(16) 0.28541(6) 0.0377(3) Uani 1 1 d . .
C16 C 0.43230(12) 0.32446(17) 0.46523(6) 0.0407(3) Uani 1 1 d . .
H16 H 0.3764 0.3945 0.4793 0.049 Uiso 1 1 calc R U
C14 C 0.12719(12) 0.32945(16) 0.25747(6) 0.0397(3) Uani 1 1 d . .
H14 H 0.1240 0.2476 0.2829 0.048 Uiso 1 1 calc R U
C26 C 0.48520(14) 0.35412(17) 0.22912(7) 0.0463(3) Uani 1 1 d . .
H26 H 0.4178 0.3065 0.2071 0.056 Uiso 1 1 calc R U
C6 C 0.13229(13) 0.28748(16) 0.41761(6) 0.0396(3) Uani 1 1 d . .
H6 H 0.1683 0.1920 0.4248 0.048 Uiso 1 1 calc R U
C17 C 0.52570(13) 0.25802(18) 0.50373(6) 0.0437(3) Uani 1 1 d . .
H17 H 0.5330 0.2829 0.5433 0.052 Uiso 1 1 calc R U
C4 C -0.03606(12) 0.46341(18) 0.42643(6) 0.0417(3) Uani 1 1 d . .
C18 C 0.60745(13) 0.15436(16) 0.48217(6) 0.0413(3) Uani 1 1 d . .
C15 C 0.42076(12) 0.28796(15) 0.40579(5) 0.0350(3) Uani 1 1 d . .
C19 C 0.59601(14) 0.11041(17) 0.42412(6) 0.0440(3) Uani 1 1 d . .
H19 H 0.6504 0.0377 0.4108 0.053 Uiso 1 1 calc R U
O29 O 0.71506(12) 0.11622(18) 0.57392(5) 0.0711(4) Uani 1 1 d . .
C20 C 0.50203(13) 0.17670(16) 0.38638(6) 0.0405(3) Uani 1 1 d . .
H20 H 0.4925 0.1469 0.3473 0.049 Uiso 1 1 calc R U
C3 C 0.02752(14) 0.57531(18) 0.39859(6) 0.0453(3) Uani 1 1 d . .
H3 H -0.0074 0.6719 0.3929 0.054 Uiso 1 1 calc R U
O32 O -0.21178(12) 0.40763(17) 0.47565(7) 0.0764(4) Uani 1 1 d . .
N27 N 0.71326(12) 0.09209(16) 0.52137(6) 0.0527(3) Uani 1 1 d . .
N30 N -0.16197(12) 0.49996(19) 0.44566(6) 0.0536(3) Uani 1 1 d . .
C10 C 0.23402(13) 0.54895(17) 0.22429(6) 0.0410(3) Uani 1 1 d . .
H10 H 0.3034 0.6149 0.2271 0.049 Uiso 1 1 calc R U
C13 C 0.02864(13) 0.35258(19) 0.21416(7) 0.0476(4) Uani 1 1 d . .
H13 H -0.0405 0.2862 0.2108 0.057 Uiso 1 1 calc R U
O28 O 0.79703(14) 0.02105(18) 0.49959(6) 0.0800(4) Uani 1 1 d . .
C25 C 0.60040(17) 0.3728(2) 0.20572(8) 0.0624(5) Uani 1 1 d . .
H25 H 0.6104 0.3368 0.1683 0.075 Uiso 1 1 calc R U
O31 O -0.21064(12) 0.6222(2) 0.43117(6) 0.0781(4) Uani 1 1 d . .
C22 C 0.57151(13) 0.47631(18) 0.31768(7) 0.0493(4) Uani 1 1 d . .
H22 H 0.5630 0.5105 0.3555 0.059 Uiso 1 1 calc R U
C11 C 0.13411(15) 0.5720(2) 0.18127(7) 0.0517(4) Uani 1 1 d . .
H11 H 0.1360 0.6544 0.1560 0.062 Uiso 1 1 calc R U
C12 C 0.03181(14) 0.4733(2) 0.17589(7) 0.0535(4) Uani 1 1 d . .
H12 H -0.0346 0.4879 0.1467 0.064 Uiso 1 1 calc R U
C24 C 0.70029(16) 0.4446(2) 0.23762(10) 0.0704(6) Uani 1 1 d . .
H24 H 0.7773 0.4589 0.2215 0.085 Uiso 1 1 calc R U
C23 C 0.68602(15) 0.4954(2) 0.29355(10) 0.0658(5) Uani 1 1 d . .
H23 H 0.7540 0.5428 0.3152 0.079 Uiso 1 1 calc R U

loop_
_atom_site_aniso_label
_atom_site_aniso_U_11
_atom_site_aniso_U_22
_atom_site_aniso_U_33
_atom_site_aniso_U_23
_atom_site_aniso_U_13
_atom_site_aniso_U_12
C2 0.0428(7) 0.0424(7) 0.0418(7) 0.0033(6) 0.0119(6) 0.0007(6)
C8 0.0303(6) 0.0351(6) 0.0378(6) 0.0004(5) 0.0049(5) -0.0007(5)
C1 0.0325(6) 0.0416(7) 0.0320(6) -0.0003(5) 0.0037(5) -0.0018(5)
C9 0.0302(6) 0.0402(7) 0.0344(6) -0.0027(5) 0.0061(5) 0.0029(5)
C7 0.0320(6) 0.0359(6) 0.0371(6) -0.0002(5) 0.0039(5) -0.0019(5)
C5 0.0388(7) 0.0549(8) 0.0357(6) -0.0014(6) 0.0057(5) -0.0128(6)
C21 0.0318(6) 0.0389(7) 0.0431(7) 0.0105(5) 0.0070(5) 0.0037(5)
C16 0.0361(6) 0.0480(8) 0.0387(6) -0.0013(6) 0.0077(5) 0.0011(6)
C14 0.0334(6) 0.0431(7) 0.0432(7) -0.0035(6) 0.0067(5) -0.0003(5)
C26 0.0466(8) 0.0452(8) 0.0492(8) 0.0094(6) 0.0154(6) 0.0103(6)
C6 0.0382(7) 0.0434(7) 0.0372(6) 0.0016(6) 0.0036(5) -0.0039(6)
C17 0.0410(7) 0.0554(8) 0.0348(6) 0.0026(6) 0.0044(5) -0.0033(6)
C4 0.0314(6) 0.0607(9) 0.0332(6) -0.0073(6) 0.0048(5) -0.0017(6)
C18 0.0382(7) 0.0432(7) 0.0422(7) 0.0126(6) 0.0024(5) -0.0017(6)
C15 0.0323(6) 0.0365(6) 0.0365(6) 0.0026(5) 0.0054(5) -0.0034(5)
C19 0.0467(8) 0.0386(7) 0.0472(7) 0.0052(6) 0.0075(6) 0.0068(6)
O29 0.0641(7) 0.1020(11) 0.0453(6) 0.0182(6) -0.0043(5) 0.0072(7)
C20 0.0465(7) 0.0380(7) 0.0373(6) 0.0005(5) 0.0051(5) 0.0020(6)
C3 0.0447(7) 0.0501(8) 0.0422(7) 0.0002(6) 0.0098(6) 0.0075(6)
O32 0.0506(7) 0.0912(10) 0.0930(10) -0.0154(8) 0.0355(7) -0.0215(7)
N27 0.0473(7) 0.0587(8) 0.0515(7) 0.0185(6) 0.0015(5) 0.0011(6)
N30 0.0359(6) 0.0812(10) 0.0444(7) -0.0158(7) 0.0074(5) -0.0058(7)
C10 0.0389(7) 0.0419(7) 0.0420(7) 0.0022(6) 0.0032(5) 0.0017(6)
C13 0.0323(7) 0.0569(9) 0.0531(8) -0.0126(7) 0.0008(6) 0.0002(6)
O28 0.0725(8) 0.0932(10) 0.0735(8) 0.0192(8) 0.0035(7) 0.0405(8)
C25 0.0621(10) 0.0604(10) 0.0703(11) 0.0220(9) 0.0355(9) 0.0228(8)
O31 0.0552(7) 0.1037(12) 0.0782(9) 0.0031(8) 0.0214(6) 0.0288(8)
C22 0.0357(7) 0.0517(9) 0.0596(9) 0.0149(7) 0.0003(6) -0.0048(6)
C11 0.0513(8) 0.0558(9) 0.0469(8) 0.0085(7) -0.0010(6) 0.0110(7)
C12 0.0417(8) 0.0677(11) 0.0487(8) -0.0067(7) -0.0084(6) 0.0128(7)
C24 0.0421(9) 0.0677(11) 0.1071(15) 0.0374(11) 0.0360(9) 0.0145(8)
C23 0.0320(7) 0.0650(11) 0.0996(14) 0.0306(10) 0.0028(8) -0.0044(7)

loop_
_atom_type_symbol
_atom_type_description
_atom_type_scat_dispersion_real
_atom_type_scat_dispersion_imag
_atom_type_scat_source
C C 0.0181 0.0091 'International Tables Vol C Tables 4.2.6.8 and 6.1.1.4'
H H 0.0000 0.0000 'International Tables Vol C Tables 4.2.6.8 and 6.1.1.4'
N N 0.0311 0.0180 'International Tables Vol C Tables 4.2.6.8 and 6.1.1.4'
O O 0.0492 0.0322 'International Tables Vol C Tables 4.2.6.8 and 6.1.1.4'

loop_
_citation_id
_citation_doi
_citation_year
1 10.1039/C6SC03177C 2016

loop_
_geom_angle_atom_site_label_1
_geom_angle_atom_site_label_2
_geom_angle_atom_site_label_3
_geom_angle
C3 C2 C1 121.44(13)
C7 C8 C21 124.16(11)
C7 C8 C9 121.37(11)
C21 C8 C9 114.46(10)
C2 C1 C6 118.49(12)
C2 C1 C7 119.66(11)
C6 C1 C7 121.84(12)
C10 C9 C14 118.46(12)
C10 C9 C8 121.42(11)
C14 C9 C8 119.99(12)
C8 C7 C15 123.46(11)
C8 C7 C1 120.12(11)
C15 C7 C1 116.42(10)
C4 C5 C6 118.51(13)
C26 C21 C22 118.47(13)
C26 C21 C8 120.04(12)
C22 C21 C8 121.31(13)
C17 C16 C15 121.06(13)
C13 C14 C9 120.51(14)
C25 C26 C21 120.80(16)
C5 C6 C1 120.84(13)
C18 C17 C16 118.63(13)
C5 C4 C3 122.38(12)
C5 C4 N30 119.40(13)
C3 C4 N30 118.22(14)
C17 C18 C19 122.14(13)
C17 C18 N27 119.32(13)
C19 C18 N27 118.50(13)
C16 C15 C20 118.25(12)
C16 C15 C7 121.17(12)
C20 C15 C7 120.56(11)
C20 C19 C18 118.56(13)
C19 C20 C15 121.24(13)
C2 C3 C4 118.24(14)
O29 N27 O28 123.15(14)
O29 N27 C18 118.59(14)
O28 N27 C18 118.25(13)
O32 N30 O31 123.32(14)
O32 N30 C4 118.24(15)
O31 N30 C4 118.44(14)
C11 C10 C9 120.62(14)
C12 C13 C14 120.59(14)
C24 C25 C26 120.14(17)
C23 C22 C21 120.12(16)
C12 C11 C10 120.23(15)
C11 C12 C13 119.58(14)
C25 C24 C23 119.84(14)
C24 C23 C22 120.61(17)

loop_
_geom_bond_atom_site_label_1
_geom_bond_atom_site_label_2
_geom_bond_distance
C2 C3 1.3788(19)
C2 C1 1.394(2)
C8 C7 1.3603(18)
C8 C21 1.4882(16)
C8 C9 1.4935(17)
C1 C6 1.3955(18)
C1 C7 1.4937(17)
C9 C10 1.3936(19)
C9 C14 1.3940(19)
C7 C15 1.4865(18)
C5 C4 1.378(2)
C5 C6 1.3863(19)
C21 C26 1.396(2)
C21 C22 1.396(2)
C16 C17 1.386(2)
C16 C15 1.3950(18)
C14 C13 1.381(2)
C26 C25 1.382(2)
C17 C18 1.378(2)
C4 C3 1.381(2)
C4 N30 1.4715(17)
C18 C19 1.381(2)
C18 N27 1.4688(18)
C15 C20 1.4003(19)
C19 C20 1.380(2)
O29 N27 1.2227(18)
O32 N30 1.216(2)
N27 O28 1.2255(18)
N30 O31 1.224(2)
C10 C11 1.387(2)
C13 C12 1.380(2)
C25 C24 1.376(3)
C22 C23 1.384(2)
C11 C12 1.380(2)
C24 C23 1.380(3)
